data_4111186
loop_
_publ_author_name
'Konstantin I. Pokhodnya'
'Michael Bonner'
'Jae-Hyuk Her'
'Peter W. Stephens'
'Joel S. Miller'

_publ_contact_author_address
;
Department of Chemistry
University of Utah
315 S. 1400 E. RM 2124
Salt Lake City
Utah 84112-0850
USA
;
_publ_contact_author_email jsmiller@chem.utah.edu
_publ_contact_author_name 'Joel S. Miller'
_publ_section_title
;
 Magnetic Ordering (Tc= 90 K) Observed for Layered
 [FeII(TCNE.-)(NCMe)2]+[FeIIICl4]- (TCNE = Tetracyanoethylene)
;
_journal_name_full 'Journal of the American Chemical Society'
_journal_page_first 15592
_journal_page_last 15593
_journal_paper_doi 10.1021/ja066744f
_journal_volume 128
_journal_year 2006
_chemical_formula_structural 'Fe(II)(C6 N4)(N C2 H3)2 Fe(III)Cl4'
_chemical_formula_sum 'C10 H6 Cl4 Fe2 N6'
_chemical_formula_weight 463.70
_chemical_name_common 'Bis(acetonitrile)tetracyanoethanide(1-)iron(II) tetrachloroferrate(III)'
_space_group_crystal_system orthorhombic
_space_group_IT_number 62
_space_group_name_H-M_alt 'P n a m'
_symmetry_space_group_name_Hall '-P 2c 2n'
_symmetry_space_group_name_H-M 'P n a m'
_cell_angle_alpha 90
_cell_angle_beta 90
_cell_angle_gamma 90
_cell_formula_units_Z 8
_cell_length_a 14.3327(1)
_cell_length_b 16.4820(2)
_cell_length_c 7.2800(1)
_cell_measurement_temperature 300
_cell_volume 1719.77(3)
_computing_cell_refinement TOPAS-Academic
_computing_data_collection SPEC
_computing_data_reduction Fullprof(winplotr)
_computing_structure_refinement TOPAS-Academic
_computing_structure_solution Expo
_diffrn_ambient_temperature 300
_diffrn_detector 'NaI scintillation counter'
_diffrn_measurement_device_type 'Huber diffractometer'
_diffrn_radiation_monochromator 'Si(111) channel cut'
_diffrn_radiation_wavelength 0.690779
_diffrn_source synchrotron
_exptl_absorpt_coefficient_mu 23.7109
_exptl_absorpt_correction_type none
_pd_block_diffractogram_id Fe2Cl4N6C10H6-profile
_pd_char_colour brown
_pd_instr_location
;
X16C, National Synchrotron Light Source, Brookhaven National Laboratory
;
_pd_meas_2theta_range_inc .005
_pd_meas_2theta_range_max 40.000
_pd_meas_2theta_range_min 2.000
_pd_meas_number_of_points 7601
_pd_meas_scan_method step
_pd_proc_2theta_range_inc 0.005
_pd_proc_2theta_range_max 40.0
_pd_proc_2theta_range_min 2.0
_pd_proc_ls_background_function
;
Chebyshev polynomial with 25 coefficients
;
_pd_proc_ls_pref_orient_corr
;
none
;
_pd_proc_ls_profile_function
;
Simple_Axial_model function with Rp=9999,Rs=330 in TOPAS-Academic
;
_pd_proc_ls_prof_R_factor 0.033
_pd_proc_ls_prof_wR_expected 0.032
_pd_proc_ls_prof_wR_factor 0.041
_pd_proc_wavelength .690779
_pd_spec_mounting
;
capillary
;
_pd_spec_mount_mode transmission
_pd_spec_shape cylinder
_refine_ls_extinction_method none
_refine_ls_goodness_of_fit_all 1.277
_refine_ls_hydrogen_treatment mixed
_refine_ls_number_parameters 91
_refine_ls_R_I_factor 0.012
_refine_ls_weighting_details 1/(sigma*sigma)
_refine_ls_weighting_scheme sigma
_cod_data_source_file ja066744fsi20060922_011554.cif
_cod_data_source_block Fe2Cl4N6C10H6-profile
_cod_original_cell_volume 1719.75(3)
_cod_original_formula_sum 'H6 C10 N6 Cl4 Fe2'
_cod_database_code 4111186

loop_
_symmetry_equiv_pos_site_id
_symmetry_equiv_pos_as_xyz
1 'x, y, z'
2 '-x, -y, z+1/2'
3 '-x+1/2, y+1/2, -z'
4 'x+1/2, -y+1/2, -z+1/2'
5 '-x, -y, -z'
6 'x, y, -z+1/2'
7 'x+1/2, -y+1/2, z'
8 '-x+1/2, y+1/2, z+1/2'

loop_
_atom_site_label
_atom_site_type_symbol
_atom_site_symmetry_multiplicity
_atom_site_fract_x
_atom_site_fract_y
_atom_site_fract_z
_atom_site_occupancy
_atom_site_B_iso_or_equiv
Fe1 Fe+2 4 0.56001(13) 0.21948(15) 0.25 1 1.704200
Fe2 Fe+3 4 0.71548(15) 0.45847(15) 0.75 1 2.618700
Cl3 Cl-1 4 0.60274(27) 0.37085(23) 0.75 1 3.799100
Cl4 Cl-1 4 0.65292(26) 0.57778(27) 0.75 1 5.033300
Cl5 Cl-1 8 0.80254(17) 0.44131(19) 0.99207(31) 1 4.402100
C6 C 4 0.5961944 0.4978761 0.25 1 2.069230
C7 C 4 0.5877749 0.4119867 0.25 1 2.069230
N8 N 4 0.58984 0.34206 0.25 1 2.069230
H6a H 8 0.5896611 0.5358243 0.1276402 0.5 2.069230
H6b H 8 0.5513015 0.5386678 0.3285989 0.5 2.069230
H6c H 8 0.6585587 0.530717 0.2937609 0.5 2.069230
C9 C 4 0.4736415 -0.05174164 0.25 1 2.069230
C10 C 4 0.506311 0.02766511 0.25 1 2.069230
N11 N 4 0.52504 0.09335 0.25 1 2.069230
H9a H 8 0.513803 -0.1038822 0.2982866 0.5 2.069230
H9b H 8 0.4118718 -0.07216964 0.324769 0.5 2.069230
H9c H 8 0.4518693 -0.08461356 0.1269443 0.5 2.069230
C12 C 8 0.68685(64) 0.72635(58) 0.16155(88) 1 3.112490
C13 C 8 0.72104(62) 0.20973(64) -0.0634(10) 1 3.112490
C14 C 8 0.90070(61) 0.24874(58) -0.0554(12) 1 3.112490
N15 N 8 0.66609(49) 0.20408(51) 0.04246(87) 1 3.112490
N16 N 8 0.95685(50) 0.26036(51) 0.04149(84) 1 3.112490

loop_
_audit_conform.dict_name
_audit_conform.dict_location
cif_core.dic ftp://ftp.iucr.org/pub/cif_core.dic
cif_pd.dic ftp://ftp.iucr.org/pub/cif_pd.dic

loop_
_geom_angle_atom_site_label_1
_geom_angle_atom_site_label_2
_geom_angle_atom_site_label_3
_geom_angle
_geom_angle_site_symmetry_1
_geom_angle_site_symmetry_2
_geom_angle_site_symmetry_3
_geom_angle_publ_flag
H6a C6 H6b 91.40 1_555 1_555 1_555 no
H6a C6 H6a 109.26 1_555 1_555 6_555 no
H6a C6 H6b 33.91 1_555 1_555 6_555 no
H6a C6 H6c 91.39 1_555 1_555 1_555 no
H6a C6 H6c 63.17 1_555 1_555 6_555 no
H6a C6 C7 124.27 1_555 1_555 1_555 no
H6b C6 H6a 33.91 1_555 1_555 6_555 no
H6b C6 H6b 63.17 1_555 1_555 6_555 no
H6b C6 H6c 91.39 1_555 1_555 1_555 no
H6b C6 H6c 109.25 1_555 1_555 6_555 no
H6b C6 C7 124.28 1_555 1_555 1_555 no
H6a C6 H6b 91.40 6_555 1_555 6_555 no
H6a C6 H6c 63.17 6_555 1_555 1_555 no
H6a C6 H6c 91.39 6_555 1_555 6_555 no
H6a C6 C7 124.27 6_555 1_555 1_555 no
H6b C6 H6c 109.25 6_555 1_555 1_555 no
H6b C6 H6c 91.39 6_555 1_555 6_555 no
H6b C6 C7 124.28 6_555 1_555 1_555 no
H6c C6 H6c 33.91 1_555 1_555 6_555 no
H6c C6 C7 124.27 1_555 1_555 1_555 no
H6c C6 C7 124.27 6_555 1_555 1_555 no
N8 C7 C6 173.65 1_555 1_555 1_555 no
H9a C9 H9b 91.39 1_555 1_555 1_555 no
H9a C9 H9c 91.39 1_555 1_555 1_555 no
H9a C9 H9a 37.54 1_555 1_555 6_555 no
H9a C9 H9b 110.17 1_555 1_555 6_555 no
H9a C9 H9c 59.77 1_555 1_555 6_555 no
H9a C9 C10 124.28 1_555 1_555 1_555 no
H9b C9 H9c 91.39 1_555 1_555 1_555 no
H9b C9 H9a 110.17 1_555 1_555 6_555 no
H9b C9 H9b 59.77 1_555 1_555 6_555 no
H9b C9 H9c 37.54 1_555 1_555 6_555 no
H9b C9 C10 124.28 1_555 1_555 1_555 no
H9c C9 H9a 59.77 1_555 1_555 6_555 no
H9c C9 H9b 37.54 1_555 1_555 6_555 no
H9c C9 H9c 110.18 1_555 1_555 6_555 no
H9c C9 C10 124.27 1_555 1_555 1_555 no
H9a C9 H9b 91.39 6_555 1_555 6_555 no
H9a C9 H9c 91.39 6_555 1_555 6_555 no
H9a C9 C10 124.28 6_555 1_555 1_555 no
H9b C9 H9c 91.39 6_555 1_555 6_555 no
H9b C9 C10 124.28 6_555 1_555 1_555 no
H9c C9 C10 124.27 6_555 1_555 1_555 no
N11 C10 C9 174.24 1_555 1_555 1_555 no
C12 C12 C14 120.57 6_554 1_555 4_555 no
C12 C12 C13 117.92 6_554 1_555 1_555 no
C14 C12 C13 121.33 4_555 1_555 1_555 no
N15 C13 C12 163.26 1_555 1_555 1_555 no
N16 C14 C12 169.83 1_555 1_555 4_455 no
C7 N8 Fe1 166.58 1_555 1_555 1_555 no
C10 N11 Fe1 179.63 1_555 1_555 1_555 no
C13 N15 Fe1 168.41 1_555 1_555 1_555 no
C14 N16 Fe1 175.37 1_555 1_555 1_555 no
N8 Fe1 N11 178.39 1_555 1_555 1_555 no
N8 Fe1 N16 89.49 1_555 1_555 1_555 no
N8 Fe1 N16 89.49 1_555 1_555 6_555 no
N8 Fe1 N15 88.24 1_555 1_555 1_555 no
N8 Fe1 N15 88.24 1_555 1_555 6_555 no
N11 Fe1 N16 89.37 1_555 1_555 1_555 no
N11 Fe1 N16 89.37 1_555 1_555 6_555 no
N11 Fe1 N15 92.91 1_555 1_555 1_555 no
N11 Fe1 N15 92.91 1_555 1_555 6_555 no
N16 Fe1 N16 90.09 1_555 1_555 6_555 no
N16 Fe1 N15 177.65 1_555 1_555 1_555 no
N16 Fe1 N15 90.48 1_555 1_555 6_555 no
N16 Fe1 N15 90.48 6_555 1_555 1_555 no
N16 Fe1 N15 177.65 6_555 1_555 6_555 no
N15 Fe1 N15 88.85 1_555 1_555 6_555 no
Cl4 Fe2 Cl3 107.28 1_555 1_555 1_555 no
Cl4 Fe2 Cl5 110.85 1_555 1_555 1_555 no
Cl4 Fe2 Cl5 110.85 1_555 1_555 6_556 no
Cl3 Fe2 Cl5 109.92 1_555 1_555 1_555 no
Cl3 Fe2 Cl5 109.92 1_555 1_555 6_556 no
Cl5 Fe2 Cl5 108.04 1_555 1_555 6_556 no

loop_
_geom_bond_atom_site_label_1
_geom_bond_atom_site_label_2
_geom_bond_distance
_geom_bond_site_symmetry_1
_geom_bond_site_symmetry_2
_geom_bond_publ_flag
C6 H6a 1.092 1_555 1_555 no
C6 H6b 1.092 1_555 1_555 no
C6 H6a 1.092 1_555 6_555 no
C6 H6b 1.092 1_555 6_555 no
C6 H6c 1.093 1_555 1_555 no
C6 H6c 1.093 1_555 6_555 no
C6 C7 1.421 1_555 1_555 no
C7 N8 1.153 1_555 1_555 no
C7 C6 1.421 1_555 1_555 no
C9 H9a 1.092 1_555 1_555 no
C9 H9b 1.092 1_555 1_555 no
C9 H9c 1.092 1_555 1_555 no
C9 H9a 1.092 1_555 6_555 no
C9 H9b 1.092 1_555 6_555 no
C9 H9c 1.092 1_555 6_555 no
C9 C10 1.390 1_555 1_555 no
C10 N11 1.115 1_555 1_555 no
C10 C9 1.390 1_555 1_555 no
C12 C12 1.288 1_555 6_554 no
C12 C14 1.519 1_555 4_555 no
C12 C13 1.526 1_555 1_555 no
C13 N15 1.106 1_555 1_555 no
C13 C12 1.526 1_555 1_555 no
C14 N16 1.087 1_555 1_555 no
C14 C12 1.519 1_555 4_455 no
H6a C6 1.092 1_555 1_555 no
H6b C6 1.092 1_555 1_555 no
H6c C6 1.093 1_555 1_555 no
H9a C9 1.092 1_555 1_555 no
H9b C9 1.092 1_555 1_555 no
H9c C9 1.092 1_555 1_555 no
N8 C7 1.153 1_555 1_555 no
N8 Fe1 2.065 1_555 1_555 no
N11 C10 1.115 1_555 1_555 no
N11 Fe1 2.138 1_555 1_555 no
N15 C13 1.106 1_555 1_555 no
N15 Fe1 2.158 1_555 1_555 no
N16 C14 1.087 1_555 1_555 no
N16 Fe1 2.145 1_555 1_555 no
Cl3 Fe2 2.167 1_555 1_555 no
Cl4 Fe2 2.161 1_555 1_555 no
Cl5 Fe2 2.178 1_555 1_555 no
Fe1 N8 2.065 1_555 1_555 no
Fe1 N11 2.138 1_555 1_555 no
Fe1 N16 2.145 1_555 1_555 no
Fe1 N16 2.145 1_555 6_555 no
Fe1 N15 2.158 1_555 1_555 no
Fe1 N15 2.158 1_555 6_555 no
Fe2 Cl4 2.161 1_555 1_555 no
Fe2 Cl3 2.167 1_555 1_555 no
Fe2 Cl5 2.178 1_555 1_555 no
Fe2 Cl5 2.178 1_555 6_556 no
